data_7126896
loop_
_publ_author_name
'Ou, Xiao'
'Li, Xizhen'
'Rong, Haowei'
'Yu, Lian'
'Lu, Ming'

_publ_section_title
;
 A general method for cultivating single crystals from melt microdroplets.
;
_journal_issue 69
_journal_name_full 'Chemical communications (Cambridge, England)'
_journal_page_first 9950
_journal_page_last 9953
_journal_paper_doi 10.1039/d0cc03157g
_journal_volume 56
_journal_year 2020
_chemical_absolute_configuration ad
_chemical_formula_moiety 'C17 H17 Cl O6'
_chemical_formula_sum 'C17 H17 Cl O6'
_chemical_formula_weight 352.76
_chemical_melting_point 488
_chemical_name_common griseofulvin
_space_group_crystal_system orthorhombic
_space_group_IT_number 19
_space_group_name_Hall 'P 2ac 2ab'
_space_group_name_H-M_alt 'P 21 21 21'
_atom_sites_solution_hydrogens geom
_atom_sites_solution_primary dual
_audit_creation_date 2019-04-17
_audit_creation_method
;
Olex2 1.2
(compiled 2018.05.29 svn.r3508 for OlexSys, GUI svn.r5506)
;
_audit_update_record
;
2019-05-24 deposited with the CCDC.	2020-07-13 downloaded from the CCDC.
;
_cell_angle_alpha 90
_cell_angle_beta 90
_cell_angle_gamma 90
_cell_formula_units_Z 8
_cell_length_a 11.6345(2)
_cell_length_b 12.0011(3)
_cell_length_c 23.8695(5)
_cell_measurement_reflns_used 28350
_cell_measurement_temperature 100.00(10)
_cell_measurement_theta_max 77.0370
_cell_measurement_theta_min 3.7030
_cell_volume 3332.82(12)
_computing_cell_refinement 'CrysAlisPro 1.171.39.46 (Rigaku OD, 2018)'
_computing_data_collection 'CrysAlisPro 1.171.39.46 (Rigaku OD, 2018)'
_computing_data_reduction 'CrysAlisPro 1.171.39.46 (Rigaku OD, 2018)'
_computing_molecular_graphics 'Olex2 (Dolomanov et al., 2009)'
_computing_publication_material 'Olex2 (Dolomanov et al., 2009)'
_computing_structure_refinement 'ShelXL (Sheldrick, 2015)'
_computing_structure_solution 'ShelXT (Sheldrick, 2015)'
_diffrn_ambient_environment N~2~
_diffrn_ambient_temperature 100.00(10)
_diffrn_detector 'CCD plate'
_diffrn_detector_type HyPix
_diffrn_measured_fraction_theta_full 1.000
_diffrn_measured_fraction_theta_max 0.988
_diffrn_measurement_details
;
List of Runs (angles in degrees, time in seconds):

  # Type    Start    End  Width  t~exp~   \w     \q     \k     \f   Frames
#--------------------------------------------------------------------------
  1  \w    -27.00  61.00   0.50    0.07    --   46.62 -35.00-105.00  176
  2  \w   -173.00 -81.00   0.50    0.42    -- -100.00 -93.00  62.00  184
  3  \w     85.00 178.00   0.50    0.42    --  107.00 108.00 -97.00  186
  4  \w     33.00 122.00   0.50    0.42    --  107.00 -35.00-105.00  178
  5  \w   -120.00 -32.00   0.50    0.07    --  -46.62 -38.00-180.00  176
  6  \w   -119.00 -71.00   0.50    0.07    --  -46.62-125.00 -30.00   96
  7  \w   -119.00 -71.00   0.50    0.07    --  -46.62-125.00-120.00   96
  8  \w   -119.00 -71.00   0.50    0.07    --  -46.62-125.00 -90.00   96
  9  \w     34.00 109.00   0.50    0.42    --  107.00 -94.00 -30.00  150
 10  \w     89.00 178.00   0.50    0.42    --  107.00  15.00 150.00  178
 11  \w     93.00 178.00   0.50    0.42    --  107.00  45.00  90.00  170
 12  \w     83.00 178.00   0.50    0.42    --  107.00  77.00-150.00  190
 13  \w     31.00 125.00   0.50    0.42    --  107.00 -15.00 120.00  188
 14  \w     34.00 125.00   0.50    0.42    --  107.00 -61.00  60.00  182
 15  \w     34.00 131.00   0.50    0.42    --  107.00 -77.00 150.00  194
 16  \w     34.00 125.00   0.50    0.42    --  107.00 -61.00 150.00  182
 17  \w   -119.00 -23.00   0.50    0.07    --  -46.62 -77.00   0.00  192
;
_diffrn_measurement_device 'four-circle diffractometer'
_diffrn_measurement_device_type 'XtaLAB Synergy R, DW system, HyPix'
_diffrn_measurement_method '\w scans'
_diffrn_orient_matrix_type 'CrysAlisPro convention (1999,Acta A55,543-557)'
_diffrn_orient_matrix_UB_11 0.0591749000
_diffrn_orient_matrix_UB_12 0.0507000000
_diffrn_orient_matrix_UB_13 0.0518285000
_diffrn_orient_matrix_UB_21 -0.1071653000
_diffrn_orient_matrix_UB_22 -0.0262328000
_diffrn_orient_matrix_UB_23 0.0355439000
_diffrn_orient_matrix_UB_31 0.0505420000
_diffrn_orient_matrix_UB_32 -0.1149746000
_diffrn_orient_matrix_UB_33 0.0146797000
_diffrn_radiation_monochromator mirror
_diffrn_radiation_probe x-ray
_diffrn_radiation_type CuK\a
_diffrn_radiation_wavelength 1.54184
_diffrn_reflns_av_R_equivalents 0.0429
_diffrn_reflns_av_unetI/netI 0.0295
_diffrn_reflns_Laue_measured_fraction_full 1.000
_diffrn_reflns_Laue_measured_fraction_max 0.988
_diffrn_reflns_limit_h_max 14
_diffrn_reflns_limit_h_min -14
_diffrn_reflns_limit_k_max 12
_diffrn_reflns_limit_k_min -14
_diffrn_reflns_limit_l_max 28
_diffrn_reflns_limit_l_min -29
_diffrn_reflns_number 34215
_diffrn_reflns_point_group_measured_fraction_full 1.000
_diffrn_reflns_point_group_measured_fraction_max 0.981
_diffrn_reflns_theta_full 67.684
_diffrn_reflns_theta_max 77.197
_diffrn_reflns_theta_min 3.704
_diffrn_source 'Rotating-anode X-ray tube'
_diffrn_source_type 'Rigaku (Cu) X-ray Source'
_exptl_absorpt_coefficient_mu 2.305
_exptl_absorpt_correction_T_max 1.00000
_exptl_absorpt_correction_T_min 0.81011
_exptl_absorpt_correction_type multi-scan
_exptl_absorpt_process_details
;
CrysAlisPro 1.171.39.46 (Rigaku Oxford Diffraction, 2018)
Empirical absorption correction using spherical harmonics,
 implemented in SCALE3 ABSPACK scaling algorithm.
;
_exptl_crystal_colour 'clear light colourless'
_exptl_crystal_colour_lustre clear
_exptl_crystal_colour_modifier light
_exptl_crystal_colour_primary colourles
_exptl_crystal_density_diffrn 1.406
_exptl_crystal_description block
_exptl_crystal_F_000 1472
_exptl_crystal_recrystallization_method 'From the Melt'
_exptl_crystal_size_max 0.2
_exptl_crystal_size_mid 0.15
_exptl_crystal_size_min 0.05
_refine_diff_density_max 0.176
_refine_diff_density_min -0.258
_refine_diff_density_rms 0.045
_refine_ls_abs_structure_details
;
 Flack x determined using 2904 quotients [(I+)-(I-)]/[(I+)+(I-)]
 (Parsons, Flack and Wagner, Acta Cryst. B69 (2013) 249-259).
;
_refine_ls_abs_structure_Flack -0.009(4)
_refine_ls_extinction_method none
_refine_ls_goodness_of_fit_ref 1.044
_refine_ls_hydrogen_treatment constr
_refine_ls_matrix_type full
_refine_ls_number_parameters 441
_refine_ls_number_reflns 6937
_refine_ls_number_restraints 0
_refine_ls_restrained_S_all 1.044
_refine_ls_R_factor_all 0.0289
_refine_ls_R_factor_gt 0.0281
_refine_ls_shift/su_max 0.001
_refine_ls_shift/su_mean 0.000
_refine_ls_structure_factor_coef Fsqd
_refine_ls_weighting_details 'w=1/[\s^2^(Fo^2^)+(0.0404P)^2^+0.7341P] where P=(Fo^2^+2Fc^2^)/3'
_refine_ls_weighting_scheme calc
_refine_ls_wR_factor_gt 0.0720
_refine_ls_wR_factor_ref 0.0726
_reflns_Friedel_coverage 0.771
_reflns_Friedel_fraction_full 1.000
_reflns_Friedel_fraction_max 0.973
_reflns_number_gt 6785
_reflns_number_total 6937
_reflns_threshold_expression 'I > 2\s(I)'
_cod_data_source_file d0cc03157g2.cif
_cod_data_source_block GSF-II-100K-XOu
_cod_depositor_comments
;
The following automatic conversions were performed:

data item '_chemical_melting_point' value '488k' was changed to '488'
-- the value should be numeric and without a unit designator.

Automatic conversion script
Id: cif_fix_values 7556 2019-12-06 15:28:31Z antanas 

 Adding full bibliography for 7126896--7126915.cif.
;
_cod_database_code 7126896
_shelx_shelxl_version_number 2016/6
_shelx_space_group_comment
;
The symmetry employed for this shelxl refinement is uniquely defined
by the following loop, which should always be used as a source of
symmetry information in preference to the above space-group names.
They are only intended as comments.
;
_reflns_odcompleteness_completeness 99.97
_reflns_odcompleteness_iscentric 1
_reflns_odcompleteness_theta 71.98
_olex2_refinement_description
;
1. Fixed Uiso
 At 1.2 times of:
  All C(H) groups, All C(H,H) groups
 At 1.5 times of:
  All C(H,H,H) groups
2.a Ternary CH refined with riding coordinates:
 C00W(H00W), C014(H014)
2.b Secondary CH2 refined with riding coordinates:
 C00Z(H00D,H00E), C019(H01P,H01Q)
2.c Aromatic/amide H refined with riding coordinates:
 C00G(H00G), C00H(H00H), C00Y(H00Y), C010(H010)
2.d Idealised Me refined as rotating group:
 C00R(H00A,H00B,H00C), C013(H01A,H01B,H01C), C015(H01J,H01K,H01L), C017(H01D,
 H01E,H01F), C018(H01M,H01N,H01O), C01A(H01R,H01S,H01T), C01B(H01G,H01H,H01I),
 C01C(H01U,H01V,H01W)
;
_olex2_submission_special_instructions 'No special instructions were received'
_oxdiff_exptl_absorpt_empirical_details
;
Empirical correction (ABSPACK) includes:
- Absorption correction using spherical harmonics
- Frame scaling
;
_oxdiff_exptl_absorpt_empirical_full_max 1.341
_oxdiff_exptl_absorpt_empirical_full_min 0.738

loop_
_space_group_symop_operation_xyz
'x, y, z'
'-x+1/2, -y, z+1/2'
'-x, y+1/2, -z+1/2'
'x+1/2, -y+1/2, -z'

loop_
_atom_site_label
_atom_site_type_symbol
_atom_site_fract_x
_atom_site_fract_y
_atom_site_fract_z
_atom_site_U_iso_or_equiv
_atom_site_adp_type
_atom_site_occupancy
_atom_site_site_symmetry_order
_atom_site_calc_flag
_atom_site_refinement_flags_posn
_atom_site_refinement_flags_adp
_atom_site_refinement_flags_occupancy
_atom_site_disorder_assembly
_atom_site_disorder_group
Cl01 Cl 0.34795(4) 0.44348(4) 0.70662(2) 0.02497(11) Uani 1 1 d . . . . .
Cl02 Cl 0.37842(5) 0.70225(5) 0.27002(2) 0.03304(13) Uani 1 1 d . . . . .
O003 O 0.52375(12) 0.27873(11) 0.66344(6) 0.0197(3) Uani 1 1 d . . . . .
O004 O 0.76466(12) 0.53067(12) 0.57235(6) 0.0226(3) Uani 1 1 d . . . . .
O005 O 0.53632(12) 0.54576(11) 0.33673(6) 0.0210(3) Uani 1 1 d . . . . .
O006 O 0.41974(13) 0.65967(12) 0.66628(7) 0.0266(3) Uani 1 1 d . . . . .
O007 O 0.73821(12) 0.48333(12) 0.29648(6) 0.0227(3) Uani 1 1 d . . . . .
O008 O 0.78514(13) 0.27568(12) 0.58630(6) 0.0254(3) Uani 1 1 d . . . . .
O009 O 0.48589(13) 0.19711(13) 0.56290(6) 0.0267(3) Uani 1 1 d . . . . .
O00A O 0.76085(13) 0.56671(12) 0.43715(6) 0.0248(3) Uani 1 1 d . . . . .
O00B O 0.73187(14) 0.81604(12) 0.43752(6) 0.0277(3) Uani 1 1 d . . . . .
O00C O 0.43286(16) 0.92212(14) 0.30674(7) 0.0342(4) Uani 1 1 d . . . . .
O00D O 0.70378(16) -0.12029(14) 0.61298(9) 0.0399(4) Uani 1 1 d . . . . .
O00E O 0.7229(3) 0.17116(17) 0.41763(10) 0.0685(8) Uani 1 1 d . . . . .
C00F C 0.66683(17) 0.51679(17) 0.60161(8) 0.0196(4) Uani 1 1 d . . . . .
C00G C 0.59317(17) 0.60319(17) 0.61708(8) 0.0215(4) Uani 1 1 d . . . . .
H00G H 0.609721 0.675994 0.606450 0.026 Uiso 1 1 calc R . . . .
C00H C 0.73895(19) 0.32165(17) 0.35576(9) 0.0244(4) Uani 1 1 d . . . . .
H00H H 0.793099 0.285440 0.333626 0.029 Uiso 1 1 calc R . . . .
C00I C 0.70150(16) 0.42272(16) 0.34026(8) 0.0182(4) Uani 1 1 d . . . . .
C00J C 0.64995(19) 0.79738(16) 0.39887(8) 0.0220(4) Uani 1 1 d . . . . .
C00K C 0.53944(17) 0.38714(16) 0.64873(8) 0.0190(4) Uani 1 1 d . . . . .
C00L C 0.54688(17) 0.65720(16) 0.34566(8) 0.0200(4) Uani 1 1 d . . . . .
C00M C 0.49380(17) 0.58041(17) 0.64877(8) 0.0215(4) Uani 1 1 d . . . . .
C00N C 0.63877(17) 0.40696(17) 0.61741(8) 0.0200(4) Uani 1 1 d . . . . .
C00O C 0.69502(17) 0.30036(17) 0.60913(8) 0.0197(4) Uani 1 1 d . . . . .
C00P C 0.61587(16) 0.48889(16) 0.37417(8) 0.0184(4) Uani 1 1 d . . . . .
C00Q C 0.46621(17) 0.47134(17) 0.66503(8) 0.0206(4) Uani 1 1 d . . . . .
C00R C 0.79695(19) 0.64343(17) 0.55864(9) 0.0249(4) Uani 1 1 d . . . . .
H00A H 0.740212 0.675388 0.534255 0.037 Uiso 1 1 calc GR . . . .
H00B H 0.870245 0.643234 0.540165 0.037 Uiso 1 1 calc GR . . . .
H00C H 0.801891 0.686736 0.592367 0.037 Uiso 1 1 calc GR . . . .
C00S C 0.56040(17) 0.13913(18) 0.59401(8) 0.0216(4) Uani 1 1 d . . . . .
C00T C 0.68183(17) 0.58324(15) 0.40478(8) 0.0191(4) Uani 1 1 d . . . . .
C00U C 0.50134(19) 0.84864(18) 0.33316(9) 0.0256(4) Uani 1 1 d . . . . .
C00V C 0.61532(16) 0.21312(16) 0.63793(8) 0.0190(4) Uani 1 1 d . . . . .
C00W C 0.67398(16) 0.14605(16) 0.68427(8) 0.0195(4) Uani 1 1 d . . . . .
H00W H 0.613279 0.111935 0.706986 0.023 Uiso 1 1 calc R . . . .
C00X C 0.63026(17) 0.68540(16) 0.38524(8) 0.0206(4) Uani 1 1 d . . . . .
C00Y C 0.58503(19) 0.87980(17) 0.37244(9) 0.0248(4) Uani 1 1 d . . . . .
H00Y H 0.597119 0.954586 0.380782 0.030 Uiso 1 1 calc R . . . .
C00Z C 0.74541(17) 0.05171(18) 0.65929(9) 0.0249(4) Uani 1 1 d . . . . .
H00D H 0.810200 0.083495 0.639324 0.030 Uiso 1 1 calc R . . . .
H00E H 0.775660 0.006346 0.689521 0.030 Uiso 1 1 calc R . . . .
C010 C 0.58764(19) 0.03051(18) 0.58747(9) 0.0271(4) Uani 1 1 d . . . . .
H010 H 0.547003 -0.011886 0.561559 0.033 Uiso 1 1 calc R . . . .
C011 C 0.67855(19) -0.02197(18) 0.61973(10) 0.0275(4) Uani 1 1 d . . . . .
C012 C 0.48149(18) 0.73690(18) 0.31891(8) 0.0239(4) Uani 1 1 d . . . . .
C013 C 0.74661(19) 0.21845(18) 0.72329(9) 0.0256(4) Uani 1 1 d . . . . .
H01A H 0.815298 0.241310 0.704200 0.038 Uiso 1 1 calc GR . . . .
H01B H 0.766794 0.176438 0.756072 0.038 Uiso 1 1 calc GR . . . .
H01C H 0.703347 0.283081 0.734113 0.038 Uiso 1 1 calc GR . . . .
C014 C 0.54490(17) 0.41476(17) 0.41351(9) 0.0235(4) Uani 1 1 d . . . . .
H014 H 0.493988 0.369225 0.390151 0.028 Uiso 1 1 calc R . . . .
C015 C 0.4692(2) 0.4816(2) 0.45356(10) 0.0302(5) Uani 1 1 d . . . . .
H01J H 0.516824 0.521040 0.479732 0.045 Uiso 1 1 calc GR . . . .
H01K H 0.419229 0.431824 0.473529 0.045 Uiso 1 1 calc GR . . . .
H01L H 0.423930 0.533878 0.432597 0.045 Uiso 1 1 calc GR . . . .
C016 C 0.6971(2) 0.26690(19) 0.40640(11) 0.0350(5) Uani 1 1 d . . . . .
C017 C 0.4307(2) 0.1388(2) 0.51736(9) 0.0346(5) Uani 1 1 d . . . . .
H01D H 0.487764 0.114031 0.491134 0.052 Uiso 1 1 calc GR . . . .
H01E H 0.377854 0.188021 0.498850 0.052 Uiso 1 1 calc GR . . . .
H01F H 0.389681 0.075625 0.531816 0.052 Uiso 1 1 calc GR . . . .
C018 C 0.82721(19) 0.43575(19) 0.26229(9) 0.0295(4) Uani 1 1 d . . . . .
H01M H 0.844835 0.485624 0.232038 0.044 Uiso 1 1 calc GR . . . .
H01N H 0.801465 0.365773 0.247382 0.044 Uiso 1 1 calc GR . . . .
H01O H 0.894800 0.424062 0.284596 0.044 Uiso 1 1 calc GR . . . .
C019 C 0.6238(2) 0.33563(18) 0.44536(9) 0.0294(5) Uani 1 1 d . . . . .
H01P H 0.673143 0.378454 0.470024 0.035 Uiso 1 1 calc R . . . .
H01Q H 0.577571 0.286320 0.468380 0.035 Uiso 1 1 calc R . . . .
C01A C 0.7561(2) 0.92981(19) 0.45157(11) 0.0376(5) Uani 1 1 d . . . . .
H01R H 0.781141 0.968873 0.418673 0.056 Uiso 1 1 calc GR . . . .
H01S H 0.815432 0.932318 0.479470 0.056 Uiso 1 1 calc GR . . . .
H01T H 0.687786 0.964414 0.465979 0.056 Uiso 1 1 calc GR . . . .
C01B C 0.4422(2) 0.77376(18) 0.65097(11) 0.0329(5) Uani 1 1 d . . . . .
H01G H 0.444755 0.780076 0.610893 0.049 Uiso 1 1 calc GR . . . .
H01H H 0.514687 0.796600 0.666414 0.049 Uiso 1 1 calc GR . . . .
H01I H 0.382253 0.820596 0.665393 0.049 Uiso 1 1 calc GR . . . .
C01C C 0.4454(2) 1.0382(2) 0.31944(12) 0.0391(6) Uani 1 1 d . . . . .
H01U H 0.396890 1.081150 0.295095 0.059 Uiso 1 1 calc GR . . . .
H01V H 0.524041 1.060018 0.314056 0.059 Uiso 1 1 calc GR . . . .
H01W H 0.423725 1.051329 0.357685 0.059 Uiso 1 1 calc GR . . . .

loop_
_atom_site_aniso_label
_atom_site_aniso_U_11
_atom_site_aniso_U_22
_atom_site_aniso_U_33
_atom_site_aniso_U_23
_atom_site_aniso_U_13
_atom_site_aniso_U_12
Cl01 0.0212(2) 0.0232(2) 0.0305(2) -0.00389(18) 0.00729(18) -0.00245(17)
Cl02 0.0327(3) 0.0337(3) 0.0328(3) -0.0026(2) -0.0126(2) 0.0121(2)
O003 0.0191(6) 0.0179(6) 0.0222(6) 0.0010(5) 0.0042(5) 0.0008(5)
O004 0.0236(7) 0.0195(7) 0.0248(7) 0.0017(5) 0.0060(6) -0.0030(5)
O005 0.0204(6) 0.0161(6) 0.0264(7) -0.0024(5) -0.0068(5) 0.0037(5)
O006 0.0243(7) 0.0192(7) 0.0364(8) 0.0007(6) 0.0041(6) 0.0030(6)
O007 0.0241(7) 0.0218(7) 0.0222(6) 0.0018(5) 0.0042(6) 0.0002(5)
O008 0.0235(7) 0.0247(7) 0.0279(7) 0.0003(6) 0.0086(6) -0.0013(6)
O009 0.0275(7) 0.0305(8) 0.0221(6) 0.0031(6) -0.0043(6) -0.0068(6)
O00A 0.0282(7) 0.0207(7) 0.0255(7) -0.0010(6) -0.0094(6) 0.0027(6)
O00B 0.0369(8) 0.0159(7) 0.0303(7) -0.0037(6) -0.0081(7) -0.0018(6)
O00C 0.0438(9) 0.0244(8) 0.0345(8) 0.0083(6) -0.0021(7) 0.0157(7)
O00D 0.0404(10) 0.0226(8) 0.0567(11) -0.0105(7) 0.0059(8) 0.0016(7)
O00E 0.121(2) 0.0271(10) 0.0571(13) 0.0194(9) 0.0351(14) 0.0347(12)
C00F 0.0199(9) 0.0221(9) 0.0166(8) 0.0001(7) 0.0001(7) -0.0026(7)
C00G 0.0227(9) 0.0200(9) 0.0218(9) 0.0022(7) -0.0014(7) -0.0018(7)
C00H 0.0272(10) 0.0192(9) 0.0267(10) -0.0007(7) 0.0022(8) 0.0062(8)
C00I 0.0183(8) 0.0168(9) 0.0194(8) -0.0014(7) -0.0008(7) -0.0016(7)
C00J 0.0269(9) 0.0164(8) 0.0227(9) -0.0004(7) 0.0004(7) -0.0001(8)
C00K 0.0200(9) 0.0191(9) 0.0179(8) 0.0005(7) -0.0022(7) -0.0025(7)
C00L 0.0209(9) 0.0166(9) 0.0226(9) -0.0010(7) 0.0006(7) 0.0032(7)
C00M 0.0197(9) 0.0213(10) 0.0236(9) -0.0009(7) -0.0019(7) 0.0011(7)
C00N 0.0198(9) 0.0218(9) 0.0185(8) -0.0001(7) 0.0006(7) -0.0018(7)
C00O 0.0198(9) 0.0209(9) 0.0184(8) -0.0001(7) 0.0006(7) -0.0026(7)
C00P 0.0182(8) 0.0156(8) 0.0216(8) 0.0009(7) -0.0018(7) 0.0033(7)
C00Q 0.0181(8) 0.0220(9) 0.0218(9) -0.0012(7) 0.0007(7) -0.0016(7)
C00R 0.0287(10) 0.0206(9) 0.0255(10) 0.0014(8) 0.0035(8) -0.0073(8)
C00S 0.0189(9) 0.0265(10) 0.0194(9) 0.0014(7) 0.0027(7) -0.0045(8)
C00T 0.0214(9) 0.0160(8) 0.0201(8) -0.0011(7) 0.0017(7) 0.0004(7)
C00U 0.0302(11) 0.0211(10) 0.0254(9) 0.0049(8) 0.0026(8) 0.0105(8)
C00V 0.0174(8) 0.0187(9) 0.0209(8) -0.0019(7) 0.0035(7) -0.0009(7)
C00W 0.0177(9) 0.0186(9) 0.0223(9) 0.0008(7) 0.0009(7) -0.0011(7)
C00X 0.0233(9) 0.0170(9) 0.0214(8) -0.0004(7) -0.0021(7) 0.0015(7)
C00Y 0.0327(11) 0.0146(9) 0.0270(9) 0.0014(7) 0.0045(9) 0.0030(8)
C00Z 0.0197(9) 0.0211(9) 0.0340(11) -0.0002(8) 0.0030(8) 0.0007(8)
C010 0.0292(10) 0.0260(10) 0.0262(10) -0.0070(8) 0.0040(8) -0.0091(8)
C011 0.0245(10) 0.0225(10) 0.0354(11) -0.0049(8) 0.0098(9) -0.0024(8)
C012 0.0254(10) 0.0234(10) 0.0228(9) 0.0007(7) -0.0021(8) 0.0066(8)
C013 0.0274(10) 0.0227(9) 0.0267(9) 0.0027(8) -0.0035(8) -0.0036(8)
C014 0.0218(9) 0.0198(9) 0.0290(10) -0.0022(8) 0.0049(8) -0.0013(7)
C015 0.0259(10) 0.0306(11) 0.0342(11) -0.0019(9) 0.0102(9) 0.0014(9)
C016 0.0487(14) 0.0192(10) 0.0371(12) 0.0053(9) 0.0089(11) 0.0098(9)
C017 0.0349(12) 0.0454(13) 0.0235(10) 0.0055(9) -0.0086(9) -0.0191(11)
C018 0.0281(10) 0.0299(10) 0.0305(10) -0.0032(9) 0.0097(9) -0.0032(9)
C019 0.0364(11) 0.0207(9) 0.0313(11) 0.0081(8) 0.0095(9) 0.0022(8)
C01A 0.0471(14) 0.0190(10) 0.0467(14) -0.0098(9) -0.0038(11) -0.0067(10)
C01B 0.0314(11) 0.0201(10) 0.0474(13) 0.0033(9) 0.0051(10) 0.0044(9)
C01C 0.0487(14) 0.0209(11) 0.0478(14) 0.0106(10) 0.0081(12) 0.0146(10)

loop_
_atom_type_symbol
_atom_type_description
_atom_type_scat_dispersion_real
_atom_type_scat_dispersion_imag
_atom_type_scat_source
C C 0.0181 0.0091 'International Tables Vol C Tables 4.2.6.8 and 6.1.1.4'
H H 0.0000 0.0000 'International Tables Vol C Tables 4.2.6.8 and 6.1.1.4'
O O 0.0492 0.0322 'International Tables Vol C Tables 4.2.6.8 and 6.1.1.4'
Cl Cl 0.3639 0.7018 'International Tables Vol C Tables 4.2.6.8 and 6.1.1.4'

loop_
_geom_angle_atom_site_label_1
_geom_angle_atom_site_label_2
_geom_angle_atom_site_label_3
_geom_angle
_geom_angle_site_symmetry_1
_geom_angle_site_symmetry_3
_geom_angle_publ_flag
C00K O003 C00V 108.11(14) . . ?
C00F O004 C00R 117.02(16) . . ?
C00L O005 C00P 107.89(14) . . ?
C00M O006 C01B 118.37(17) . . ?
C00I O007 C018 117.13(16) . . ?
C00S O009 C017 117.04(18) . . ?
C00J O00B C01A 117.26(17) . . ?
C00U O00C C01C 118.5(2) . . ?
O004 C00F C00G 124.40(18) . . ?
O004 C00F C00N 116.78(17) . . ?
C00G C00F C00N 118.82(18) . . ?
C00F C00G H00G 119.9 . . ?
C00F C00G C00M 120.14(19) . . ?
C00M C00G H00G 119.9 . . ?
C00I C00H H00H 119.1 . . ?
C00I C00H C016 121.82(19) . . ?
C016 C00H H00H 119.1 . . ?
O007 C00I C00P 110.02(16) . . ?
C00H C00I O007 126.96(18) . . ?
C00H C00I C00P 122.85(18) . . ?
O00B C00J C00X 115.76(17) . . ?
O00B C00J C00Y 125.14(18) . . ?
C00Y C00J C00X 119.10(19) . . ?
O003 C00K C00N 114.34(17) . . ?
O003 C00K C00Q 123.08(18) . . ?
C00Q C00K C00N 122.54(18) . . ?
O005 C00L C00X 114.04(17) . . ?
O005 C00L C012 124.04(18) . . ?
C012 C00L C00X 121.92(19) . . ?
O006 C00M C00G 123.61(18) . . ?
O006 C00M C00Q 115.21(18) . . ?
C00Q C00M C00G 121.18(19) . . ?
C00F C00N C00O 133.15(18) . . ?
C00K C00N C00F 119.61(18) . . ?
C00K C00N C00O 107.22(17) . . ?
O008 C00O C00N 131.58(19) . . ?
O008 C00O C00V 123.10(18) . . ?
C00N C00O C00V 105.31(16) . . ?
O005 C00P C00I 109.69(15) . . ?
O005 C00P C00T 105.15(14) . . ?
O005 C00P C014 107.77(15) . . ?
C00I C00P C00T 108.08(15) . . ?
C00I C00P C014 112.23(16) . . ?
C014 C00P C00T 113.65(16) . . ?
C00K C00Q Cl01 120.81(16) . . ?
C00K C00Q C00M 117.70(18) . . ?
C00M C00Q Cl01 121.43(16) . . ?
O004 C00R H00A 109.5 . . ?
O004 C00R H00B 109.5 . . ?
O004 C00R H00C 109.5 . . ?
H00A C00R H00B 109.5 . . ?
H00A C00R H00C 109.5 . . ?
H00B C00R H00C 109.5 . . ?
O009 C00S C00V 110.65(17) . . ?
O009 C00S C010 126.18(19) . . ?
C010 C00S C00V 123.14(19) . . ?
O00A C00T C00P 123.63(17) . . ?
O00A C00T C00X 131.14(18) . . ?
C00X C00T C00P 105.22(16) . . ?
O00C C00U C00Y 123.3(2) . . ?
O00C C00U C012 114.5(2) . . ?
C012 C00U C00Y 122.10(19) . . ?
O003 C00V C00O 104.85(15) . . ?
O003 C00V C00S 107.29(15) . . ?
O003 C00V C00W 107.96(14) . . ?
C00S C00V C00O 109.85(15) . . ?
C00S C00V C00W 112.35(16) . . ?
C00W C00V C00O 114.03(16) . . ?
C00V C00W H00W 107.4 . . ?
C00Z C00W C00V 110.56(16) . . ?
C00Z C00W H00W 107.4 . . ?
C00Z C00W C013 111.02(16) . . ?
C013 C00W C00V 112.86(16) . . ?
C013 C00W H00W 107.4 . . ?
C00J C00X C00T 132.22(18) . . ?
C00L C00X C00J 120.22(18) . . ?
C00L C00X C00T 107.57(17) . . ?
C00J C00Y C00U 119.28(19) . . ?
C00J C00Y H00Y 120.4 . . ?
C00U C00Y H00Y 120.4 . . ?
C00W C00Z H00D 108.9 . . ?
C00W C00Z H00E 108.9 . . ?
H00D C00Z H00E 107.7 . . ?
C011 C00Z C00W 113.48(17) . . ?
C011 C00Z H00D 108.9 . . ?
C011 C00Z H00E 108.9 . . ?
C00S C010 H010 119.1 . . ?
C00S C010 C011 121.89(19) . . ?
C011 C010 H010 119.1 . . ?
O00D C011 C00Z 121.5(2) . . ?
O00D C011 C010 121.5(2) . . ?
C010 C011 C00Z 116.94(19) . . ?
C00L C012 Cl02 121.99(17) . . ?
C00L C012 C00U 117.39(19) . . ?
C00U C012 Cl02 120.62(16) . . ?
C00W C013 H01A 109.5 . . ?
C00W C013 H01B 109.5 . . ?
C00W C013 H01C 109.5 . . ?
H01A C013 H01B 109.5 . . ?
H01A C013 H01C 109.5 . . ?
H01B C013 H01C 109.5 . . ?
C00P C014 H014 107.5 . . ?
C015 C014 C00P 112.89(17) . . ?
C015 C014 H014 107.5 . . ?
C019 C014 C00P 110.04(16) . . ?
C019 C014 H014 107.5 . . ?
C019 C014 C015 111.24(18) . . ?
C014 C015 H01J 109.5 . . ?
C014 C015 H01K 109.5 . . ?
C014 C015 H01L 109.5 . . ?
H01J C015 H01K 109.5 . . ?
H01J C015 H01L 109.5 . . ?
H01K C015 H01L 109.5 . . ?
O00E C016 C00H 121.6(2) . . ?
O00E C016 C019 121.3(2) . . ?
C00H C016 C019 116.97(18) . . ?
O009 C017 H01D 109.5 . . ?
O009 C017 H01E 109.5 . . ?
O009 C017 H01F 109.5 . . ?
H01D C017 H01E 109.5 . . ?
H01D C017 H01F 109.5 . . ?
H01E C017 H01F 109.5 . . ?
O007 C018 H01M 109.5 . . ?
O007 C018 H01N 109.5 . . ?
O007 C018 H01O 109.5 . . ?
H01M C018 H01N 109.5 . . ?
H01M C018 H01O 109.5 . . ?
H01N C018 H01O 109.5 . . ?
C014 C019 H01P 109.2 . . ?
C014 C019 H01Q 109.2 . . ?
C016 C019 C014 111.96(19) . . ?
C016 C019 H01P 109.2 . . ?
C016 C019 H01Q 109.2 . . ?
H01P C019 H01Q 107.9 . . ?
O00B C01A H01R 109.5 . . ?
O00B C01A H01S 109.5 . . ?
O00B C01A H01T 109.5 . . ?
H01R C01A H01S 109.5 . . ?
H01R C01A H01T 109.5 . . ?
H01S C01A H01T 109.5 . . ?
O006 C01B H01G 109.5 . . ?
O006 C01B H01H 109.5 . . ?
O006 C01B H01I 109.5 . . ?
H01G C01B H01H 109.5 . . ?
H01G C01B H01I 109.5 . . ?
H01H C01B H01I 109.5 . . ?
O00C C01C H01U 109.5 . . ?
O00C C01C H01V 109.5 . . ?
O00C C01C H01W 109.5 . . ?
H01U C01C H01V 109.5 . . ?
H01U C01C H01W 109.5 . . ?
H01V C01C H01W 109.5 . . ?

loop_
_geom_bond_atom_site_label_1
_geom_bond_atom_site_label_2
_geom_bond_distance
_geom_bond_site_symmetry_2
_geom_bond_publ_flag
Cl01 C00Q 1.729(2) . ?
Cl02 C012 1.724(2) . ?
O003 C00K 1.360(2) . ?
O003 C00V 1.458(2) . ?
O004 C00F 1.346(2) . ?
O004 C00R 1.442(2) . ?
O005 C00L 1.360(2) . ?
O005 C00P 1.456(2) . ?
O006 C00M 1.350(3) . ?
O006 C01B 1.441(3) . ?
O007 C00I 1.343(2) . ?
O007 C018 1.437(2) . ?
O008 C00O 1.218(3) . ?
O009 C00S 1.337(3) . ?
O009 C017 1.443(3) . ?
O00A C00T 1.217(2) . ?
O00B C00J 1.345(3) . ?
O00B C01A 1.434(3) . ?
O00C C00U 1.345(3) . ?
O00C C01C 1.434(3) . ?
O00D C011 1.226(3) . ?
O00E C016 1.218(3) . ?
C00F C00G 1.395(3) . ?
C00F C00N 1.409(3) . ?
C00G H00G 0.9300 . ?
C00G C00M 1.408(3) . ?
C00H H00H 0.9300 . ?
C00H C00I 1.341(3) . ?
C00H C016 1.459(3) . ?
C00I C00P 1.509(3) . ?
C00J C00X 1.402(3) . ?
C00J C00Y 1.395(3) . ?
C00K C00N 1.397(3) . ?
C00K C00Q 1.378(3) . ?
C00L C00X 1.396(3) . ?
C00L C012 1.379(3) . ?
C00M C00Q 1.402(3) . ?
C00N C00O 1.451(3) . ?
C00O C00V 1.558(3) . ?
C00P C00T 1.551(3) . ?
C00P C014 1.535(3) . ?
C00R H00A 0.9600 . ?
C00R H00B 0.9600 . ?
C00R H00C 0.9600 . ?
C00S C00V 1.515(3) . ?
C00S C010 1.351(3) . ?
C00T C00X 1.443(3) . ?
C00U C00Y 1.403(3) . ?
C00U C012 1.403(3) . ?
C00V C00W 1.529(3) . ?
C00W H00W 0.9800 . ?
C00W C00Z 1.526(3) . ?
C00W C013 1.529(3) . ?
C00Y H00Y 0.9300 . ?
C00Z H00D 0.9700 . ?
C00Z H00E 0.9700 . ?
C00Z C011 1.510(3) . ?
C010 H010 0.9300 . ?
C010 C011 1.452(3) . ?
C013 H01A 0.9600 . ?
C013 H01B 0.9600 . ?
C013 H01C 0.9600 . ?
C014 H014 0.9800 . ?
C014 C015 1.527(3) . ?
C014 C019 1.524(3) . ?
C015 H01J 0.9600 . ?
C015 H01K 0.9600 . ?
C015 H01L 0.9600 . ?
C016 C019 1.508(3) . ?
C017 H01D 0.9600 . ?
C017 H01E 0.9600 . ?
C017 H01F 0.9600 . ?
C018 H01M 0.9600 . ?
C018 H01N 0.9600 . ?
C018 H01O 0.9600 . ?
C019 H01P 0.9700 . ?
C019 H01Q 0.9700 . ?
C01A H01R 0.9600 . ?
C01A H01S 0.9600 . ?
C01A H01T 0.9600 . ?
C01B H01G 0.9600 . ?
C01B H01H 0.9600 . ?
C01B H01I 0.9600 . ?
C01C H01U 0.9600 . ?
C01C H01V 0.9600 . ?
C01C H01W 0.9600 . ?

loop_
_geom_torsion_atom_site_label_1
_geom_torsion_atom_site_label_2
_geom_torsion_atom_site_label_3
_geom_torsion_atom_site_label_4
_geom_torsion
_geom_torsion_site_symmetry_1
_geom_torsion_site_symmetry_2
_geom_torsion_site_symmetry_3
_geom_torsion_site_symmetry_4
_geom_torsion_publ_flag
O003 C00K C00N C00F -177.45(17) . . . . ?
O003 C00K C00N C00O 1.2(2) . . . . ?
O003 C00K C00Q Cl01 0.6(3) . . . . ?
O003 C00K C00Q C00M 177.85(17) . . . . ?
O003 C00V C00W C00Z 163.42(15) . . . . ?
O003 C00V C00W C013 -71.6(2) . . . . ?
O004 C00F C00G C00M -178.68(18) . . . . ?
O004 C00F C00N C00K 178.84(17) . . . . ?
O004 C00F C00N C00O 0.6(3) . . . . ?
O005 C00L C00X C00J -179.62(18) . . . . ?
O005 C00L C00X C00T 0.4(2) . . . . ?
O005 C00L C012 Cl02 -0.5(3) . . . . ?
O005 C00L C012 C00U 179.13(19) . . . . ?
O005 C00P C00T O00A -175.43(18) . . . . ?
O005 C00P C00T C00X 3.49(19) . . . . ?
O005 C00P C014 C015 -66.7(2) . . . . ?
O005 C00P C014 C019 168.39(16) . . . . ?
O006 C00M C00Q Cl01 -2.2(3) . . . . ?
O006 C00M C00Q C00K -179.43(17) . . . . ?
O007 C00I C00P O005 43.2(2) . . . . ?
O007 C00I C00P C00T -70.89(19) . . . . ?
O007 C00I C00P C014 163.00(16) . . . . ?
O008 C00O C00V O003 175.37(17) . . . . ?
O008 C00O C00V C00S -69.6(2) . . . . ?
O008 C00O C00V C00W 57.5(2) . . . . ?
O009 C00S C00V O003 45.4(2) . . . . ?
O009 C00S C00V C00O -68.1(2) . . . . ?
O009 C00S C00V C00W 163.86(15) . . . . ?
O009 C00S C010 C011 173.45(19) . . . . ?
O00A C00T C00X C00J -3.6(4) . . . . ?
O00A C00T C00X C00L 176.4(2) . . . . ?
O00B C00J C00X C00L 179.89(18) . . . . ?
O00B C00J C00X C00T -0.2(3) . . . . ?
O00B C00J C00Y C00U -179.42(19) . . . . ?
O00C C00U C00Y C00J 178.2(2) . . . . ?
O00C C00U C012 Cl02 1.3(3) . . . . ?
O00C C00U C012 C00L -178.35(19) . . . . ?
O00E C016 C019 C014 -145.4(3) . . . . ?
C00F C00G C00M O006 178.60(18) . . . . ?
C00F C00G C00M C00Q -0.5(3) . . . . ?
C00F C00N C00O O008 1.2(4) . . . . ?
C00F C00N C00O C00V 180.0(2) . . . . ?
C00G C00F C00N C00K -1.0(3) . . . . ?
C00G C00F C00N C00O -179.2(2) . . . . ?
C00G C00M C00Q Cl01 177.01(15) . . . . ?
C00G C00M C00Q C00K -0.3(3) . . . . ?
C00H C00I C00P O005 -141.26(19) . . . . ?
C00H C00I C00P C00T 104.6(2) . . . . ?
C00H C00I C00P C014 -21.5(3) . . . . ?
C00H C016 C019 C014 36.7(3) . . . . ?
C00I C00H C016 O00E 173.0(3) . . . . ?
C00I C00H C016 C019 -9.2(4) . . . . ?
C00I C00P C00T O00A -58.3(2) . . . . ?
C00I C00P C00T C00X 120.59(17) . . . . ?
C00I C00P C014 C015 172.44(17) . . . . ?
C00I C00P C014 C019 47.5(2) . . . . ?
C00K O003 C00V C00O 4.33(18) . . . . ?
C00K O003 C00V C00S -112.44(16) . . . . ?
C00K O003 C00V C00W 126.26(16) . . . . ?
C00K C00N C00O O008 -177.2(2) . . . . ?
C00K C00N C00O C00V 1.6(2) . . . . ?
C00L O005 C00P C00I -119.29(17) . . . . ?
C00L O005 C00P C00T -3.29(19) . . . . ?
C00L O005 C00P C014 118.26(17) . . . . ?
C00N C00F C00G C00M 1.1(3) . . . . ?
C00N C00K C00Q Cl01 -176.88(15) . . . . ?
C00N C00K C00Q C00M 0.4(3) . . . . ?
C00N C00O C00V O003 -3.58(19) . . . . ?
C00N C00O C00V C00S 111.42(18) . . . . ?
C00N C00O C00V C00W -121.45(17) . . . . ?
C00O C00V C00W C00Z -80.5(2) . . . . ?
C00O C00V C00W C013 44.5(2) . . . . ?
C00P O005 C00L C00X 1.9(2) . . . . ?
C00P O005 C00L C012 -177.55(19) . . . . ?
C00P C00T C00X C00J 177.6(2) . . . . ?
C00P C00T C00X C00L -2.4(2) . . . . ?
C00P C014 C019 C016 -55.6(2) . . . . ?
C00Q C00K C00N C00F 0.2(3) . . . . ?
C00Q C00K C00N C00O 178.87(18) . . . . ?
C00R O004 C00F C00G 3.0(3) . . . . ?
C00R O004 C00F C00N -176.80(17) . . . . ?
C00S C00V C00W C00Z 45.3(2) . . . . ?
C00S C00V C00W C013 170.33(16) . . . . ?
C00S C010 C011 O00D -179.0(2) . . . . ?
C00S C010 C011 C00Z -2.7(3) . . . . ?
C00T C00P C014 C015 49.4(2) . . . . ?
C00T C00P C014 C019 -75.5(2) . . . . ?
C00V O003 C00K C00N -3.7(2) . . . . ?
C00V O003 C00K C00Q 178.69(17) . . . . ?
C00V C00S C010 C011 -4.6(3) . . . . ?
C00V C00W C00Z C011 -53.2(2) . . . . ?
C00W C00Z C011 O00D -151.5(2) . . . . ?
C00W C00Z C011 C010 32.2(3) . . . . ?
C00X C00J C00Y C00U 0.3(3) . . . . ?
C00X C00L C012 Cl02 -179.98(16) . . . . ?
C00X C00L C012 C00U -0.3(3) . . . . ?
C00Y C00J C00X C00L 0.1(3) . . . . ?
C00Y C00J C00X C00T -180.0(2) . . . . ?
C00Y C00U C012 Cl02 -179.54(16) . . . . ?
C00Y C00U C012 C00L 0.8(3) . . . . ?
C010 C00S C00V O003 -136.35(19) . . . . ?
C010 C00S C00V C00O 110.2(2) . . . . ?
C010 C00S C00V C00W -17.8(3) . . . . ?
C012 C00L C00X C00J -0.1(3) . . . . ?
C012 C00L C00X C00T 179.93(19) . . . . ?
C012 C00U C00Y C00J -0.8(3) . . . . ?
C013 C00W C00Z C011 -179.28(17) . . . . ?
C014 C00P C00T O00A 66.9(2) . . . . ?
C014 C00P C00T C00X -114.14(18) . . . . ?
C015 C014 C019 C016 178.58(19) . . . . ?
C016 C00H C00I O007 176.1(2) . . . . ?
C016 C00H C00I C00P 1.4(3) . . . . ?
C017 O009 C00S C00V 177.08(16) . . . . ?
C017 O009 C00S C010 -1.1(3) . . . . ?
C018 O007 C00I C00H -0.1(3) . . . . ?
C018 O007 C00I C00P 175.20(16) . . . . ?
C01A O00B C00J C00X 178.7(2) . . . . ?
C01A O00B C00J C00Y -1.6(3) . . . . ?
C01B O006 C00M C00G 1.1(3) . . . . ?
C01B O006 C00M C00Q -179.74(19) . . . . ?
C01C O00C C00U C00Y -0.3(3) . . . . ?
C01C O00C C00U C012 178.8(2) . . . . ?
